data_7203062
loop_
_publ_author_name
'Lehane, K. Niamh'
'Moynihan, Edmond J. A.'
'Brondel, Nicolas'
'Lawrence, Simon E.'
'Maguire, Anita R.'

_publ_section_title
;
 Impact of sulfur substituents on the C--H&#x22EF;O interaction of
 terminal alkynes in crystal engineering
;
_journal_issue 11
_journal_name_full CrystEngComm
_journal_page_first 1041
_journal_paper_doi 10.1039/b709261j
_journal_volume 9
_journal_year 2007
_chemical_absolute_configuration ad
_chemical_formula_moiety 'C10 H10 O3 S'
_chemical_formula_sum 'C10 H10 O3 S'
_chemical_formula_weight 210.24
_chemical_name_systematic
;
?
;
_space_group_IT_number 19
_symmetry_cell_setting orthorhombic
_symmetry_space_group_name_Hall 'P 2ac 2ab'
_symmetry_space_group_name_H-M 'P 21 21 21'
_atom_sites_solution_hydrogens geom
_atom_sites_solution_primary direct
_atom_sites_solution_secondary difmap
_audit_creation_method SHELXL-97
_cell_angle_alpha 90.00
_cell_angle_beta 90.00
_cell_angle_gamma 90.00
_cell_formula_units_Z 4
_cell_length_a 7.9083(4)
_cell_length_b 8.8890(4)
_cell_length_c 14.4521(7)
_cell_measurement_reflns_used 25
_cell_measurement_temperature 293(2)
_cell_measurement_theta_max 14.21
_cell_measurement_theta_min 9.86
_cell_volume 1015.94(8)
_computing_cell_refinement 'Nonius MACH3'
_computing_data_collection 'Nonius MACH3'
_computing_data_reduction 'maXus (Gilmore et al, 1998)'
_computing_molecular_graphics 'PLATON (Spek, 1999)'
_computing_publication_material 'SHELXL--97; PLATON'
_computing_structure_refinement 'SHELXL--97 (Sheldrick, 1997)'
_computing_structure_solution 'SHELXS--97 (Sheldrick, 1990)'
_diffrn_ambient_temperature 293(2)
_diffrn_measured_fraction_theta_full 1.000
_diffrn_measured_fraction_theta_max 1.000
_diffrn_measurement_device_type '\w-2\q scans'
_diffrn_measurement_method 'Nonius MACH3'
_diffrn_radiation_monochromator graphite
_diffrn_radiation_source 'fine-focus sealed tube'
_diffrn_radiation_type MoK\a
_diffrn_radiation_wavelength 0.71069
_diffrn_reflns_av_R_equivalents 0.017
_diffrn_reflns_av_sigmaI/netI 0.0172
_diffrn_reflns_limit_h_max 9
_diffrn_reflns_limit_h_min 0
_diffrn_reflns_limit_k_max 10
_diffrn_reflns_limit_k_min 0
_diffrn_reflns_limit_l_max 17
_diffrn_reflns_limit_l_min -17
_diffrn_reflns_number 2570
_diffrn_reflns_theta_full 25.47
_diffrn_reflns_theta_max 25.47
_diffrn_reflns_theta_min 2.69
_diffrn_standards_decay_% 0
_diffrn_standards_interval_time 60
_diffrn_standards_number 3
_exptl_absorpt_coefficient_mu 0.296
_exptl_absorpt_correction_type none
_exptl_crystal_colour Colourless
_exptl_crystal_density_diffrn 1.375
_exptl_crystal_density_method 'not measured'
_exptl_crystal_description needles
_exptl_crystal_F_000 440
_exptl_crystal_size_max 0.33
_exptl_crystal_size_mid 0.26
_exptl_crystal_size_min 0.15
_refine_diff_density_max 0.226
_refine_diff_density_min -0.219
_refine_diff_density_rms 0.032
_refine_ls_abs_structure_details 'Flack H D (1983), Acta Cryst. A39, 876-881'
_refine_ls_abs_structure_Flack 0.00(10)
_refine_ls_extinction_coef 0.0118(13)
_refine_ls_extinction_expression Fc^*^=kFc[1+0.001xFc^2^\l^3^/sin(2\q)]^-1/4^
_refine_ls_extinction_method SHELXL
_refine_ls_goodness_of_fit_ref 1.133
_refine_ls_hydrogen_treatment constr
_refine_ls_matrix_type full
_refine_ls_number_parameters 129
_refine_ls_number_reflns 1894
_refine_ls_number_restraints 0
_refine_ls_restrained_S_all 1.133
_refine_ls_R_factor_all 0.0365
_refine_ls_R_factor_gt 0.0290
_refine_ls_shift/su_max 0.000
_refine_ls_shift/su_mean 0.000
_refine_ls_structure_factor_coef Fsqd
_refine_ls_weighting_details 'calc w=1/[\s^2^(Fo^2^)+(0.0286P)^2^+0.3126P] where P=(Fo^2^+2Fc^2^)/3'
_refine_ls_weighting_scheme calc
_refine_ls_wR_factor_gt 0.0675
_refine_ls_wR_factor_ref 0.0766
_reflns_number_gt 1738
_reflns_number_total 1894
_reflns_threshold_expression >2sigma(I)
_cod_data_source_file b709261j.txt
_cod_data_source_block Compound6
_cod_depositor_comments
;
The following automatic conversions were performed:
'_symmetry_cell_setting' value 'Orthorhombic' changed to 'orthorhombic'
according to '/home/saulius/struct/CIF-dictionaries/cif_core.dic'
dictionary named 'cif_core.dic' version 2.4.1 from 2010-06-29.

Automatic conversion script
Id: cif_fix_enum 1527 2010-12-29 10:47:43Z saulius 
;
_cod_database_code 7203062

loop_
_symmetry_equiv_pos_as_xyz
'x, y, z'
'-x+1/2, -y, z+1/2'
'x+1/2, -y+1/2, -z'
'-x, y+1/2, -z+1/2'

loop_
_atom_site_label
_atom_site_type_symbol
_atom_site_fract_x
_atom_site_fract_y
_atom_site_fract_z
_atom_site_U_iso_or_equiv
_atom_site_adp_type
_atom_site_occupancy
_atom_site_symmetry_multiplicity
_atom_site_calc_flag
_atom_site_refinement_flags
_atom_site_disorder_assembly
_atom_site_disorder_group
C1 C 0.7063(4) 0.8837(3) -0.13385(16) 0.0560(6) Uani 1 1 d . . .
H1 H 0.6343 0.8719 -0.1842 0.067 Uiso 1 1 calc R . .
C2 C 0.7971(3) 0.8987(3) -0.07028(15) 0.0456(5) Uani 1 1 d . . .
C3 C 0.9097(3) 0.9151(3) 0.00886(16) 0.0473(6) Uani 1 1 d . . .
H3A H 0.9528 1.0172 0.0104 0.057 Uiso 1 1 calc R . .
H3B H 1.0052 0.8477 0.0014 0.057 Uiso 1 1 calc R . .
S4 S 0.80680(7) 0.87481(6) 0.11634(4) 0.03925(15) Uani 1 1 d . . .
O5 O 0.7314(2) 0.72835(17) 0.10898(13) 0.0544(4) Uani 1 1 d . . .
O6 O 0.9292(2) 0.9003(2) 0.18808(11) 0.0533(5) Uani 1 1 d . . .
C7 C 0.6411(2) 1.0073(2) 0.12664(15) 0.0359(5) Uani 1 1 d . . .
C8 C 0.4786(3) 0.9544(3) 0.13990(15) 0.0458(6) Uani 1 1 d . . .
H8 H 0.4579 0.8514 0.1393 0.055 Uiso 1 1 calc R . .
C9 C 0.3469(3) 1.0537(4) 0.15397(19) 0.0600(8) Uani 1 1 d . . .
H9 H 0.2374 1.0182 0.1624 0.072 Uiso 1 1 calc R . .
C10 C 0.3795(4) 1.2059(4) 0.1554(2) 0.0632(8) Uani 1 1 d . . .
H10 H 0.2911 1.2728 0.1658 0.076 Uiso 1 1 calc R . .
C11 C 0.5399(4) 1.2608(3) 0.14164(17) 0.0541(7) Uani 1 1 d . . .
H11 H 0.5588 1.3641 0.1422 0.065 Uiso 1 1 calc R . .
C12 C 0.6736(3) 1.1629(2) 0.12689(15) 0.0418(5) Uani 1 1 d . . .
O13 O 0.8363(2) 1.20520(17) 0.11329(15) 0.0577(5) Uani 1 1 d . . .
C14 C 0.8743(4) 1.3630(3) 0.1054(2) 0.0707(8) Uani 1 1 d . . .
H14A H 0.8065 1.4065 0.0573 0.106 Uiso 1 1 calc R . .
H14B H 0.9918 1.3755 0.0907 0.106 Uiso 1 1 calc R . .
H14C H 0.8500 1.4121 0.1631 0.106 Uiso 1 1 calc R . .

loop_
_atom_site_aniso_label
_atom_site_aniso_U_11
_atom_site_aniso_U_22
_atom_site_aniso_U_33
_atom_site_aniso_U_23
_atom_site_aniso_U_13
_atom_site_aniso_U_12
C1 0.0631(15) 0.0583(14) 0.0466(14) -0.0013(12) 0.0002(13) 0.0125(15)
C2 0.0534(13) 0.0403(12) 0.0430(12) -0.0009(10) 0.0095(12) 0.0093(13)
C3 0.0440(14) 0.0527(14) 0.0453(13) -0.0047(11) 0.0095(11) 0.0029(11)
S4 0.0406(3) 0.0379(3) 0.0393(3) -0.0015(3) 0.0002(3) 0.0023(3)
O5 0.0677(11) 0.0351(8) 0.0603(10) 0.0013(8) 0.0003(10) -0.0013(8)
O6 0.0490(10) 0.0638(11) 0.0471(9) -0.0048(8) -0.0069(8) 0.0069(9)
C7 0.0365(10) 0.0386(11) 0.0325(11) -0.0049(10) -0.0008(10) 0.0005(9)
C8 0.0433(12) 0.0522(13) 0.0420(14) -0.0002(10) 0.0025(10) -0.0078(11)
C9 0.0375(13) 0.093(2) 0.0493(14) -0.0007(14) 0.0043(11) 0.0024(14)
C10 0.0581(17) 0.079(2) 0.0521(15) -0.0032(15) 0.0023(13) 0.0271(16)
C11 0.0712(17) 0.0446(13) 0.0465(15) -0.0044(11) -0.0052(13) 0.0140(13)
C12 0.0474(13) 0.0399(12) 0.0382(11) -0.0034(10) -0.0026(12) -0.0004(10)
O13 0.0532(10) 0.0384(8) 0.0814(12) -0.0031(10) 0.0017(11) -0.0136(8)
C14 0.093(2) 0.0430(13) 0.0761(18) 0.0008(15) -0.0066(18) -0.0238(14)

loop_
_atom_type_symbol
_atom_type_description
_atom_type_scat_dispersion_real
_atom_type_scat_dispersion_imag
_atom_type_scat_source
C C 0.0033 0.0016 'International Tables Vol C Tables 4.2.6.8 and 6.1.1.4'
H H 0.0000 0.0000 'International Tables Vol C Tables 4.2.6.8 and 6.1.1.4'
O O 0.0106 0.0060 'International Tables Vol C Tables 4.2.6.8 and 6.1.1.4'
S S 0.1246 0.1234 'International Tables Vol C Tables 4.2.6.8 and 6.1.1.4'

loop_
_geom_angle_atom_site_label_1
_geom_angle_atom_site_label_2
_geom_angle_atom_site_label_3
_geom_angle
_geom_angle_site_symmetry_1
_geom_angle_site_symmetry_3
_geom_angle_publ_flag
C2 C1 H1 180.0 . . ?
C1 C2 C3 179.2(3) . . ?
C2 C3 S4 112.56(17) . . ?
C2 C3 H3A 109.1 . . ?
S4 C3 H3A 109.1 . . ?
C2 C3 H3B 109.1 . . ?
S4 C3 H3B 109.1 . . ?
H3A C3 H3B 107.8 . . ?
O5 S4 O6 118.46(11) . . ?
O5 S4 C7 107.60(10) . . ?
O6 S4 C7 109.46(10) . . ?
O5 S4 C3 107.82(11) . . ?
O6 S4 C3 106.78(11) . . ?
C7 S4 C3 106.06(11) . . ?
C8 C7 C12 120.3(2) . . ?
C8 C7 S4 118.28(17) . . ?
C12 C7 S4 121.34(16) . . ?
C9 C8 C7 120.3(2) . . ?
C9 C8 H8 119.9 . . ?
C7 C8 H8 119.9 . . ?
C10 C9 C8 119.3(3) . . ?
C10 C9 H9 120.3 . . ?
C8 C9 H9 120.3 . . ?
C11 C10 C9 121.3(3) . . ?
C11 C10 H10 119.4 . . ?
C9 C10 H10 119.4 . . ?
C10 C11 C12 120.2(2) . . ?
C10 C11 H11 119.9 . . ?
C12 C11 H11 119.9 . . ?
O13 C12 C11 124.9(2) . . ?
O13 C12 C7 116.46(19) . . ?
C11 C12 C7 118.6(2) . . ?
C12 O13 C14 118.7(2) . . ?
O13 C14 H14A 109.5 . . ?
O13 C14 H14B 109.5 . . ?
H14A C14 H14B 109.5 . . ?
O13 C14 H14C 109.5 . . ?
H14A C14 H14C 109.5 . . ?
H14B C14 H14C 109.5 . . ?

loop_
_geom_bond_atom_site_label_1
_geom_bond_atom_site_label_2
_geom_bond_distance
_geom_bond_site_symmetry_2
_geom_bond_publ_flag
C1 C2 1.174(3) . ?
C1 H1 0.9300 . ?
C2 C3 1.457(4) . ?
C3 S4 1.790(2) . ?
C3 H3A 0.9700 . ?
C3 H3B 0.9700 . ?
S4 O5 1.4360(16) . ?
S4 O6 1.4364(17) . ?
S4 C7 1.768(2) . ?
C7 C8 1.382(3) . ?
C7 C12 1.407(3) . ?
C8 C9 1.380(4) . ?
C8 H8 0.9300 . ?
C9 C10 1.378(4) . ?
C9 H9 0.9300 . ?
C10 C11 1.374(4) . ?
C10 H10 0.9300 . ?
C11 C12 1.386(3) . ?
C11 H11 0.9300 . ?
C12 O13 1.355(3) . ?
O13 C14 1.439(3) . ?
C14 H14A 0.9600 . ?
C14 H14B 0.9600 . ?
C14 H14C 0.9600 . ?

loop_
_geom_torsion_atom_site_label_1
_geom_torsion_atom_site_label_2
_geom_torsion_atom_site_label_3
_geom_torsion_atom_site_label_4
_geom_torsion
_geom_torsion_site_symmetry_1
_geom_torsion_site_symmetry_2
_geom_torsion_site_symmetry_3
_geom_torsion_site_symmetry_4
_geom_torsion_publ_flag
C2 C3 S4 O5 53.7(2) . . . . ?
C2 C3 S4 O6 -177.98(17) . . . . ?
C2 C3 S4 C7 -61.3(2) . . . . ?
O5 S4 C7 C8 9.4(2) . . . . ?
O6 S4 C7 C8 -120.58(19) . . . . ?
C3 S4 C7 C8 124.57(19) . . . . ?
O5 S4 C7 C12 -174.29(19) . . . . ?
O6 S4 C7 C12 55.7(2) . . . . ?
C3 S4 C7 C12 -59.1(2) . . . . ?
C12 C7 C8 C9 -0.3(4) . . . . ?
S4 C7 C8 C9 176.02(19) . . . . ?
C7 C8 C9 C10 -0.5(4) . . . . ?
C8 C9 C10 C11 1.0(4) . . . . ?
C9 C10 C11 C12 -0.7(4) . . . . ?
C10 C11 C12 O13 -179.5(2) . . . . ?
C10 C11 C12 C7 -0.2(4) . . . . ?
C8 C7 C12 O13 -179.9(2) . . . . ?
S4 C7 C12 O13 3.8(3) . . . . ?
C8 C7 C12 C11 0.7(3) . . . . ?
S4 C7 C12 C11 -175.56(18) . . . . ?
C11 C12 O13 C14 -5.6(4) . . . . ?
C7 C12 O13 C14 175.0(2) . . . . ?

loop_
_cod_related_entry_id
_cod_related_entry_database
_cod_related_entry_code
1 ChemSpider 27011286
